data_7135620
loop_
_publ_author_name
'Yang, Li'
'Sun, Zhenzhou'
'Wang, Lin'
'Geng, Jianqi'
'Wu, Biao'
'Yang, Xiao-Juan'

_publ_section_title
;
 Direct C-H magnesiation of thiophenes with an Mg-Mg-bonded compound.
;
_journal_issue 27
_journal_name_full 'Chemical communications (Cambridge, England)'
_journal_page_first 7172
_journal_page_last 7175
_journal_paper_doi 10.1039/d6cc00381h
_journal_volume 62
_journal_year 2026
_chemical_formula_moiety 'C40 H53 K Mg N2 O S'
_chemical_formula_sum 'C40 H53 K Mg N2 O S'
_chemical_formula_weight 673.31
_space_group_crystal_system monoclinic
_space_group_IT_number 15
_space_group_name_Hall '-C 2yc'
_space_group_name_H-M_alt 'C 1 2/c 1'
_atom_sites_solution_hydrogens geom
_audit_creation_date 2025-04-15
_audit_creation_method
;
Olex2 1.5
(compiled 2024.02.16 svn.r378c4104 for OlexSys, GUI svn.r6928)
;
_audit_update_record
;
2026-01-16 deposited with the CCDC.	2026-03-12 downloaded from the CCDC.
;
_cell_angle_alpha 90
_cell_angle_beta 93.559(2)
_cell_angle_gamma 90
_cell_formula_units_Z 8
_cell_length_a 38.2556(19)
_cell_length_b 10.5263(6)
_cell_length_c 19.3654(11)
_cell_measurement_reflns_used 9963
_cell_measurement_temperature 180.00
_cell_measurement_theta_max 22.74
_cell_measurement_theta_min 2.25
_cell_volume 7783.2(7)
_computing_cell_refinement 'SAINT V8.40B (?, 2016)'
_computing_data_reduction 'SAINT V8.40B (?, 2016)'
_computing_molecular_graphics 'Olex2 1.5 (Dolomanov et al., 2009)'
_computing_publication_material 'Olex2 1.5 (Dolomanov et al., 2009)'
_computing_structure_refinement 'XL  (Sheldrick, 2008)'
_diffrn_ambient_temperature 180.00
_diffrn_measured_fraction_theta_full 0.999
_diffrn_measured_fraction_theta_max 0.995
_diffrn_measurement_device_type 'Bruker APEX-II CCD'
_diffrn_measurement_method '\f and \w scans'
_diffrn_radiation_type MoK\a
_diffrn_radiation_wavelength 0.71073
_diffrn_reflns_av_R_equivalents 0.0633
_diffrn_reflns_av_unetI/netI 0.0385
_diffrn_reflns_Laue_measured_fraction_full 0.999
_diffrn_reflns_Laue_measured_fraction_max 0.995
_diffrn_reflns_limit_h_max 42
_diffrn_reflns_limit_h_min -46
_diffrn_reflns_limit_k_max 12
_diffrn_reflns_limit_k_min -12
_diffrn_reflns_limit_l_max 23
_diffrn_reflns_limit_l_min -23
_diffrn_reflns_number 65196
_diffrn_reflns_point_group_measured_fraction_full 0.999
_diffrn_reflns_point_group_measured_fraction_max 0.995
_diffrn_reflns_theta_full 25.242
_diffrn_reflns_theta_max 25.436
_diffrn_reflns_theta_min 2.251
_diffrn_source_current 1.0
_diffrn_source_power 0.05
_diffrn_source_voltage 50.0
_diffrn_standards_number 0
_exptl_absorpt_coefficient_mu 0.238
_exptl_absorpt_correction_T_max 0.7452
_exptl_absorpt_correction_T_min 0.6927
_exptl_absorpt_correction_type none
_exptl_absorpt_process_details
;
SADABS-2016/2 (Bruker,2016/2) was used for absorption correction.
wR2(int) was 0.0998 before and 0.0581 after correction.
The Ratio of minimum to maximum transmission is 0.9295.
The \l/2 correction factor is Not present.
;
_exptl_crystal_colour 'clear light orange'
_exptl_crystal_colour_lustre clear
_exptl_crystal_colour_modifier light
_exptl_crystal_colour_primary orange
_exptl_crystal_density_diffrn 1.149
_exptl_crystal_description block
_exptl_crystal_F_000 2896
_exptl_crystal_size_max 0.13
_exptl_crystal_size_mid 0.12
_exptl_crystal_size_min 0.1
_refine_diff_density_max 0.660
_refine_diff_density_min -0.473
_refine_diff_density_rms 0.065
_refine_ls_extinction_method none
_refine_ls_goodness_of_fit_ref 1.112
_refine_ls_hydrogen_treatment constr
_refine_ls_matrix_type full
_refine_ls_number_parameters 465
_refine_ls_number_reflns 7162
_refine_ls_number_restraints 190
_refine_ls_restrained_S_all 1.158
_refine_ls_R_factor_all 0.1318
_refine_ls_R_factor_gt 0.0897
_refine_ls_shift/su_max 0.000
_refine_ls_shift/su_mean 0.000
_refine_ls_structure_factor_coef Fsqd
_refine_ls_weighting_details 'w=1/[\s^2^(Fo^2^)+(0.0906P)^2^+30.2739P] where P=(Fo^2^+2Fc^2^)/3'
_refine_ls_weighting_scheme calc
_refine_ls_wR_factor_gt 0.2285
_refine_ls_wR_factor_ref 0.2519
_reflns_Friedel_coverage 0.000
_reflns_number_gt 4880
_reflns_number_total 7162
_reflns_threshold_expression 'I > 2\s(I)'
_cod_data_source_file d6cc00381h2.cif
_cod_data_source_block 1_a_CCDC2
_cod_depositor_comments 'Adding full bibliography for 7135613--7135622.cif.'
_cod_database_code 7135620
_shelx_shelxl_version_number 2019/1
_shelx_space_group_comment
;
The symmetry employed for this shelxl refinement is uniquely defined
by the following loop, which should always be used as a source of
symmetry information in preference to the above space-group names.
They are only intended as comments.
;
_shelx_estimated_absorpt_t_max 0.977
_shelx_estimated_absorpt_t_min 0.970
_olex2_refinement_description
;
1. Fixed Uiso
 At 1.2 times of:
  All C(H) groups, All C(H,H) groups
 At 1.5 times of:
  All C(H,H,H) groups
2. Restrained distances
 S1-C32 = S1-C29
 1.695 with sigma of 0.02
 S1-C29 = S1-C32
 1.695 with sigma of 0.02
 C30-C29
 1.37 with sigma of 0.02
 C31-C30
 1.42 with sigma of 0.02
 S1-C29 \\sim S1-C32
 with sigma of 0.02
 S1-C32 \\sim S1A-C32A
 with sigma of 0.02
 C33-C34 \\sim C33A-C34A
 with sigma of 0.02
 C33-C32 \\sim C33A-C32A
 with sigma of 0.02
 C34-C35 \\sim C34A-C35A
 with sigma of 0.02
 C35-C36 \\sim C35A-C36A
 with sigma of 0.02
 C36-C31 \\sim C36A-C31A
 with sigma of 0.02
 C31-C32 \\sim C31A-C32A
 with sigma of 0.02
 Mg1-S1 \\sim Mg1-S1A
 with sigma of 0.04
 S1-C33 \\sim S1A-C33A
 with sigma of 0.04
 S1-C31 \\sim S1A-C31A
 with sigma of 0.04
 C33-C35 \\sim C33A-C35A
 with sigma of 0.04
 C33-C31 \\sim C33A-C31A
 with sigma of 0.04
 C34-C36 \\sim C34A-C36A
 with sigma of 0.04
 C34-C32 \\sim C34A-C32A
 with sigma of 0.04
 C35-C31 \\sim C35A-C31A
 with sigma of 0.04
 C36-C32 \\sim C36A-C32A
 with sigma of 0.04
3. Rigid bond restraints
 C32A
 with sigma for 1-2 distances of 0.001 and sigma for 1-3 distances of 0.002
4. Uiso/Uaniso restraints and constraints
S1 \\sim C29 \\sim C30 \\sim C31 \\sim C32 \\sim C33 \\sim C34 \\sim C35 \\sim
C36: within 2A with sigma of 0.04 and sigma for terminal atoms of 0.08 within 2A
5. Rigid body (RIGU) restrains
 S1, C29, C30, C31, C32, C33, C34, C35, C36
 with sigma for 1-2 distances of 0.004 and sigma for 1-3 distances of 0.004
 S1A, C31A, C32A, C33A, C34A, C35A, C36A
 with sigma for 1-2 distances of 0.004 and sigma for 1-3 distances of 0.004
6. Others
 Sof(S1A)=Sof(C33A)=Sof(H33A)=Sof(C34A)=Sof(H34A)=Sof(C35A)=Sof(H35A)=
 Sof(C36A)=Sof(H36A)=Sof(C31A)=Sof(C32A)=1-FVAR(1)
 Sof(S1)=Sof(C33)=Sof(H33)=Sof(C34)=Sof(H34)=Sof(C35)=Sof(H35)=Sof(C36)=
 Sof(H36)=Sof(C31)=Sof(C32)=FVAR(1)
7.a Ternary CH refined with riding coordinates:
 C11(H11), C14(H14), C23(H23), C26(H26)
7.b Secondary CH2 refined with riding coordinates:
 C37(H37A,H37B), C38(H38A,H38B), C39(H39A,H39B), C40(H40A,H40B)
7.c Aromatic/amide H refined with riding coordinates:
 C7(H7), C8(H8), C9(H9), C19(H19), C20(H20), C21(H21), C30(H30), C33(H33),
 C34(H34), C35(H35), C36(H36), C33A(H33A), C34A(H34A), C35A(H35A), C36A(H36A)
7.d Fitted hexagon refined as free rotating group:
 C33(C34,C35,C36,C31,C32), C33A(C34A,C35A,C36A,C31A,C32A)
7.e Idealised Me refined as rotating group:
 C3(H3A,H3B,H3C), C4(H4A,H4B,H4C), C12(H12A,H12B,H12C), C13(H13A,H13B,H13C),
 C15(H15A,H15B,H15C), C16(H16A,H16B,H16C), C24(H24A,H24B,H24C), C25(H25A,H25B,
 H25C), C27(H27A,H27B,H27C), C28(H28A,H28B,H28C)
;
_olex2_submission_special_instructions 'No special instructions were received'

loop_
_space_group_symop_operation_xyz
'x, y, z'
'-x, y, -z+1/2'
'x+1/2, y+1/2, z'
'-x+1/2, y+1/2, -z+1/2'
'-x, -y, -z'
'x, -y, z-1/2'
'-x+1/2, -y+1/2, -z'
'x+1/2, -y+1/2, z-1/2'

loop_
_atom_site_label
_atom_site_type_symbol
_atom_site_fract_x
_atom_site_fract_y
_atom_site_fract_z
_atom_site_U_iso_or_equiv
_atom_site_adp_type
_atom_site_occupancy
_atom_site_site_symmetry_order
_atom_site_calc_flag
_atom_site_refinement_flags_posn
_atom_site_refinement_flags_adp
_atom_site_refinement_flags_occupancy
_atom_site_disorder_assembly
_atom_site_disorder_group
K1 K 0.38644(3) 0.07878(14) 0.57840(7) 0.0799(4) Uani 1 1 d . . . . .
S1 S 0.30481(6) 0.9284(2) 0.57799(13) 0.0798(8) Uani 0.718(4) 1 d D U P A 1
S1A S 0.33009(16) 0.8745(6) 0.5800(3) 0.0682(19) Uani 0.282(4) 1 d D . P A 2
Mg1 Mg 0.36178(4) 0.69171(14) 0.52723(8) 0.0466(4) Uani 1 1 d D . . . .
O1 O 0.33337(9) 0.6728(4) 0.4343(2) 0.0753(11) Uani 1 1 d . . . . .
N1 N 0.40945(8) 0.7406(3) 0.50223(17) 0.0399(8) Uani 1 1 d . . . . .
N2 N 0.38162(8) 0.5194(3) 0.55153(18) 0.0413(8) Uani 1 1 d . . . . .
C1 C 0.42771(10) 0.6250(4) 0.4954(2) 0.0385(9) Uani 1 1 d . . . . .
C2 C 0.41394(10) 0.5152(4) 0.5186(2) 0.0394(9) Uani 1 1 d . . . . .
C3 C 0.42651(12) 0.3867(4) 0.4977(2) 0.0508(11) Uani 1 1 d . . . . .
H3A H 0.430112 0.332925 0.538882 0.076 Uiso 1 1 calc R U . . .
H3B H 0.448657 0.395627 0.475349 0.076 Uiso 1 1 calc R U . . .
H3C H 0.408976 0.347581 0.465375 0.076 Uiso 1 1 calc R U . . .
C4 C 0.45901(12) 0.6278(4) 0.4516(2) 0.0509(11) Uani 1 1 d . . . . .
H4A H 0.451055 0.637984 0.402866 0.076 Uiso 1 1 calc R U . . .
H4B H 0.472086 0.548140 0.457645 0.076 Uiso 1 1 calc R U . . .
H4C H 0.474215 0.699244 0.465998 0.076 Uiso 1 1 calc R U . . .
C5 C 0.37373(11) 0.4222(4) 0.5971(2) 0.0431(10) Uani 1 1 d . . . . .
C6 C 0.33921(11) 0.3684(4) 0.5918(3) 0.0527(11) Uani 1 1 d . . . . .
C7 C 0.33021(13) 0.2749(5) 0.6374(3) 0.0597(13) Uani 1 1 d . . . . .
H7 H 0.307113 0.241355 0.633410 0.072 Uiso 1 1 calc R U . . .
C8 C 0.35309(14) 0.2287(5) 0.6880(3) 0.0615(13) Uani 1 1 d . . . . .
H8 H 0.346326 0.163091 0.718146 0.074 Uiso 1 1 calc R U . . .
C9 C 0.38653(14) 0.2800(4) 0.6944(2) 0.0561(12) Uani 1 1 d . . . . .
H9 H 0.402738 0.248369 0.729426 0.067 Uiso 1 1 calc R U . . .
C10 C 0.39697(12) 0.3755(4) 0.6514(2) 0.0494(11) Uani 1 1 d . . . . .
C11 C 0.31252(13) 0.4106(5) 0.5358(3) 0.0759(17) Uani 1 1 d . . . . .
H11 H 0.323606 0.478260 0.508191 0.091 Uiso 1 1 calc R U . . .
C12 C 0.3020(3) 0.3044(9) 0.4873(5) 0.140(4) Uani 1 1 d . . . . .
H12A H 0.322733 0.272305 0.465570 0.210 Uiso 1 1 calc R U . . .
H12B H 0.284950 0.335753 0.451450 0.210 Uiso 1 1 calc R U . . .
H12C H 0.291496 0.235700 0.513120 0.210 Uiso 1 1 calc R U . . .
C13 C 0.28036(19) 0.4662(11) 0.5642(5) 0.156(4) Uani 1 1 d . . . . .
H13A H 0.268682 0.401368 0.590834 0.234 Uiso 1 1 calc R U . . .
H13B H 0.264373 0.495378 0.525918 0.234 Uiso 1 1 calc R U . . .
H13C H 0.286962 0.538161 0.594298 0.234 Uiso 1 1 calc R U . . .
C14 C 0.43209(12) 0.4369(5) 0.6701(2) 0.0547(12) Uani 1 1 d . . . . .
H14 H 0.437025 0.498415 0.632557 0.066 Uiso 1 1 calc R U . . .
C15 C 0.42992(17) 0.5119(6) 0.7374(3) 0.0788(17) Uani 1 1 d . . . . .
H15A H 0.410318 0.571883 0.732664 0.118 Uiso 1 1 calc R U . . .
H15B H 0.451800 0.558835 0.747210 0.118 Uiso 1 1 calc R U . . .
H15C H 0.426253 0.453126 0.775546 0.118 Uiso 1 1 calc R U . . .
C16 C 0.46255(14) 0.3436(6) 0.6774(3) 0.0754(16) Uani 1 1 d . . . . .
H16A H 0.459981 0.289782 0.718098 0.113 Uiso 1 1 calc R U . . .
H16B H 0.484644 0.390730 0.682994 0.113 Uiso 1 1 calc R U . . .
H16C H 0.462629 0.290323 0.635950 0.113 Uiso 1 1 calc R U . . .
C17 C 0.42869(10) 0.8542(4) 0.5097(2) 0.0403(9) Uani 1 1 d . . . . .
C18 C 0.45094(10) 0.8798(4) 0.5687(2) 0.0444(10) Uani 1 1 d . . . . .
C19 C 0.46854(11) 0.9940(4) 0.5744(3) 0.0512(11) Uani 1 1 d . . . . .
H19 H 0.483950 1.009275 0.613934 0.061 Uiso 1 1 calc R U . . .
C20 C 0.46428(12) 1.0869(4) 0.5241(3) 0.0553(12) Uani 1 1 d . . . . .
H20 H 0.476573 1.165176 0.528889 0.066 Uiso 1 1 calc R U . . .
C21 C 0.44190(12) 1.0641(4) 0.4669(3) 0.0516(11) Uani 1 1 d . . . . .
H21 H 0.438694 1.127938 0.432409 0.062 Uiso 1 1 calc R U . . .
C22 C 0.42392(12) 0.9500(4) 0.4584(2) 0.0467(10) Uani 1 1 d . . . . .
C23 C 0.45497(12) 0.7858(4) 0.6277(2) 0.0490(11) Uani 1 1 d . . . . .
H23 H 0.438097 0.714811 0.617259 0.059 Uiso 1 1 calc R U . . .
C24 C 0.49174(14) 0.7285(6) 0.6350(3) 0.0750(16) Uani 1 1 d . . . . .
H24A H 0.508847 0.795792 0.646372 0.112 Uiso 1 1 calc R U . . .
H24B H 0.497150 0.688242 0.591275 0.112 Uiso 1 1 calc R U . . .
H24C H 0.492796 0.664804 0.671940 0.112 Uiso 1 1 calc R U . . .
C25 C 0.44538(16) 0.8470(6) 0.6956(3) 0.0740(15) Uani 1 1 d . . . . .
H25A H 0.446787 0.783116 0.732474 0.111 Uiso 1 1 calc R U . . .
H25B H 0.421481 0.880599 0.690230 0.111 Uiso 1 1 calc R U . . .
H25C H 0.461734 0.916339 0.707535 0.111 Uiso 1 1 calc R U . . .
C26 C 0.39939(15) 0.9295(5) 0.3956(2) 0.0632(14) Uani 1 1 d . . . . .
H26 H 0.396052 0.835797 0.390013 0.076 Uiso 1 1 calc R U . . .
C27 C 0.4137(3) 0.9793(7) 0.3293(3) 0.119(3) Uani 1 1 d . . . . .
H27A H 0.415793 1.071980 0.331790 0.179 Uiso 1 1 calc R U . . .
H27B H 0.397772 0.955879 0.289781 0.179 Uiso 1 1 calc R U . . .
H27C H 0.436840 0.942024 0.323540 0.179 Uiso 1 1 calc R U . . .
C28 C 0.36368(17) 0.9872(7) 0.4057(3) 0.096(2) Uani 1 1 d . . . . .
H28A H 0.353838 0.949004 0.446389 0.144 Uiso 1 1 calc R U . . .
H28B H 0.348050 0.970629 0.364681 0.144 Uiso 1 1 calc R U . . .
H28C H 0.366111 1.079054 0.412587 0.144 Uiso 1 1 calc R U . . .
C29 C 0.3333(2) 0.8074(8) 0.5937(5) 0.096(2) Uani 1 1 d D U . A 1
C30 C 0.3327(3) 0.7782(10) 0.6662(5) 0.115(3) Uani 1 1 d D U . A 1
H30 H 0.346332 0.711452 0.687201 0.138 Uiso 1 1 calc R U . A 1
C33 C 0.27029(13) 1.0321(5) 0.6906(3) 0.090(2) Uani 0.718(4) 1 d DG U P A 1
H33 H 0.258619 1.094073 0.661899 0.108 Uiso 0.718(4) 1 calc R U P A 1
C34 C 0.26434(14) 1.0265(6) 0.7606(4) 0.102(3) Uani 0.718(4) 1 d DG U P A 1
H34 H 0.248602 1.084616 0.779768 0.122 Uiso 0.718(4) 1 calc R U P A 1
C35 C 0.2814(2) 0.9358(8) 0.8026(2) 0.117(3) Uani 0.718(4) 1 d DG U P A 1
H35 H 0.277348 0.931976 0.850409 0.140 Uiso 0.718(4) 1 calc R U P A 1
C36 C 0.3044(2) 0.8508(8) 0.7745(3) 0.104(4) Uani 0.718(4) 1 d DG U P A 1
H36 H 0.316111 0.788791 0.803181 0.125 Uiso 0.718(4) 1 calc R U P A 1
C31 C 0.3104(2) 0.8564(7) 0.7045(4) 0.084(3) Uani 0.718(4) 1 d DG U P A 1
C32 C 0.29332(16) 0.9470(6) 0.6625(2) 0.079(2) Uani 0.718(4) 1 d DG U P A 1
C33A C 0.3456(5) 0.7256(17) 0.6965(7) 0.093(7) Uani 0.282(4) 1 d DG . P A 2
H33A H 0.362153 0.682396 0.670517 0.112 Uiso 0.282(4) 1 calc R U P A 2
C34A C 0.3403(5) 0.6876(16) 0.7638(7) 0.106(7) Uani 0.282(4) 1 d DG . P A 2
H34A H 0.353245 0.618439 0.783809 0.127 Uiso 0.282(4) 1 calc R U P A 2
C35A C 0.3160(5) 0.7507(19) 0.8018(6) 0.107(7) Uani 0.282(4) 1 d DG . P A 2
H35A H 0.312359 0.724759 0.847805 0.129 Uiso 0.282(4) 1 calc R U P A 2
C36A C 0.2970(6) 0.852(2) 0.7725(9) 0.123(12) Uani 0.282(4) 1 d DG . P A 2
H36A H 0.280381 0.895036 0.798510 0.147 Uiso 0.282(4) 1 calc R U P A 2
C31A C 0.3023(5) 0.8899(18) 0.7052(9) 0.084(6) Uani 0.282(4) 1 d DG . P A 2
C32A C 0.3266(5) 0.8267(17) 0.6672(6) 0.074(5) Uani 0.282(4) 1 d DG . P A 2
C37 C 0.3211(2) 0.5763(8) 0.3249(4) 0.118(3) Uani 1 1 d . . . . .
H37A H 0.308432 0.496515 0.333437 0.141 Uiso 1 1 calc R U . . .
H37B H 0.330344 0.573263 0.278218 0.141 Uiso 1 1 calc R U . . .
C38 C 0.29818(19) 0.6916(7) 0.3334(4) 0.105(3) Uani 1 1 d . . . . .
H38A H 0.307610 0.766146 0.309560 0.126 Uiso 1 1 calc R U . . .
H38B H 0.274011 0.675105 0.314180 0.126 Uiso 1 1 calc R U . . .
C39 C 0.29874(17) 0.7137(7) 0.4102(4) 0.107(3) Uani 1 1 d . . . . .
H39A H 0.295117 0.804655 0.420786 0.129 Uiso 1 1 calc R U . . .
H39B H 0.280513 0.662764 0.431532 0.129 Uiso 1 1 calc R U . . .
C40 C 0.34938(19) 0.5998(7) 0.3790(3) 0.090(2) Uani 1 1 d . . . . .
H40A H 0.368619 0.648903 0.359918 0.108 Uiso 1 1 calc R U . . .
H40B H 0.358963 0.518354 0.397461 0.108 Uiso 1 1 calc R U . . .

loop_
_atom_site_aniso_label
_atom_site_aniso_U_11
_atom_site_aniso_U_22
_atom_site_aniso_U_33
_atom_site_aniso_U_23
_atom_site_aniso_U_13
_atom_site_aniso_U_12
K1 0.0605(7) 0.0918(10) 0.0885(9) -0.0296(8) 0.0142(6) 0.0072(7)
S1 0.0640(14) 0.0687(14) 0.1088(18) 0.0185(12) 0.0229(11) 0.0049(11)
S1A 0.054(3) 0.059(3) 0.095(4) 0.015(3) 0.026(3) 0.030(3)
Mg1 0.0385(7) 0.0426(8) 0.0585(9) 0.0065(7) 0.0002(6) -0.0032(6)
O1 0.058(2) 0.081(3) 0.083(3) 0.021(2) -0.0250(19) -0.0117(19)
N1 0.0448(19) 0.0295(17) 0.045(2) -0.0009(15) 0.0042(15) -0.0061(15)
N2 0.0401(18) 0.0343(18) 0.049(2) 0.0043(16) 0.0025(15) -0.0066(15)
C1 0.041(2) 0.035(2) 0.039(2) -0.0054(18) 0.0022(17) -0.0047(18)
C2 0.043(2) 0.037(2) 0.039(2) -0.0035(18) 0.0003(17) -0.0068(18)
C3 0.064(3) 0.036(2) 0.053(3) -0.005(2) 0.009(2) -0.006(2)
C4 0.056(3) 0.041(2) 0.058(3) -0.007(2) 0.014(2) -0.008(2)
C5 0.045(2) 0.037(2) 0.048(2) 0.0020(19) 0.0062(19) -0.0020(19)
C6 0.045(2) 0.045(3) 0.068(3) 0.009(2) 0.006(2) -0.007(2)
C7 0.054(3) 0.051(3) 0.077(4) 0.008(3) 0.023(3) -0.009(2)
C8 0.079(3) 0.051(3) 0.056(3) 0.010(2) 0.021(3) -0.008(3)
C9 0.074(3) 0.047(3) 0.048(3) 0.007(2) 0.006(2) -0.003(2)
C10 0.059(3) 0.049(3) 0.041(2) 0.003(2) 0.007(2) -0.006(2)
C11 0.047(3) 0.066(3) 0.112(5) 0.033(3) -0.010(3) -0.022(3)
C12 0.161(8) 0.125(7) 0.124(7) 0.025(6) -0.066(6) -0.023(6)
C13 0.072(5) 0.203(11) 0.191(10) 0.025(8) 0.000(5) 0.056(6)
C14 0.058(3) 0.057(3) 0.048(3) 0.003(2) -0.008(2) -0.012(2)
C15 0.099(4) 0.074(4) 0.062(3) -0.010(3) -0.007(3) -0.014(3)
C16 0.062(3) 0.084(4) 0.078(4) 0.003(3) -0.012(3) -0.002(3)
C17 0.042(2) 0.034(2) 0.046(2) -0.0072(18) 0.0127(18) -0.0022(18)
C18 0.041(2) 0.041(2) 0.052(3) -0.013(2) 0.0115(19) -0.0047(19)
C19 0.042(2) 0.041(3) 0.070(3) -0.018(2) 0.004(2) -0.002(2)
C20 0.051(3) 0.031(2) 0.084(4) -0.014(2) 0.012(2) -0.008(2)
C21 0.062(3) 0.028(2) 0.066(3) -0.003(2) 0.014(2) -0.005(2)
C22 0.057(3) 0.032(2) 0.052(3) -0.0045(19) 0.009(2) -0.0067(19)
C23 0.055(3) 0.044(2) 0.048(3) -0.009(2) -0.001(2) -0.004(2)
C24 0.067(3) 0.087(4) 0.070(4) 0.002(3) -0.002(3) 0.010(3)
C25 0.099(4) 0.068(4) 0.055(3) -0.013(3) 0.009(3) 0.002(3)
C26 0.099(4) 0.037(2) 0.053(3) 0.004(2) -0.001(3) -0.019(3)
C27 0.205(9) 0.100(5) 0.053(4) 0.001(4) 0.017(4) -0.066(6)
C28 0.094(5) 0.100(5) 0.089(5) 0.004(4) -0.034(4) 0.003(4)
C29 0.070(4) 0.108(6) 0.111(5) -0.002(5) 0.012(4) 0.012(5)
C30 0.104(6) 0.125(7) 0.117(5) -0.007(5) 0.024(4) 0.001(5)
C33 0.067(4) 0.073(5) 0.132(6) -0.005(4) 0.012(4) -0.056(3)
C34 0.062(5) 0.104(6) 0.142(6) -0.046(5) 0.024(4) -0.031(4)
C35 0.093(6) 0.144(8) 0.116(6) -0.040(5) 0.030(5) -0.011(5)
C36 0.092(6) 0.121(8) 0.101(6) -0.025(5) 0.019(5) -0.011(6)
C31 0.072(5) 0.088(6) 0.095(5) -0.004(4) 0.017(4) -0.022(5)
C32 0.050(4) 0.078(5) 0.109(5) -0.002(4) 0.015(3) -0.038(3)
C33A 0.105(13) 0.113(13) 0.064(9) 0.010(8) 0.019(8) -0.013(11)
C34A 0.126(15) 0.131(15) 0.062(9) 0.008(9) 0.022(8) -0.028(12)
C35A 0.121(15) 0.131(15) 0.073(10) -0.018(9) 0.028(9) -0.049(11)
C36A 0.13(2) 0.15(2) 0.092(12) -0.004(11) 0.040(12) -0.034(17)
C31A 0.075(11) 0.101(13) 0.078(11) -0.024(8) 0.024(8) -0.063(9)
C32A 0.064(10) 0.090(12) 0.069(9) 0.005(7) 0.010(6) -0.050(8)
C37 0.159(7) 0.099(6) 0.088(5) 0.031(4) -0.052(5) -0.057(6)
C38 0.104(5) 0.102(6) 0.102(5) 0.040(4) -0.052(4) -0.042(4)
C39 0.074(4) 0.114(6) 0.128(6) 0.050(5) -0.044(4) -0.022(4)
C40 0.115(5) 0.089(4) 0.063(4) -0.002(3) -0.014(4) -0.036(4)

loop_
_atom_type_symbol
_atom_type_description
_atom_type_scat_dispersion_real
_atom_type_scat_dispersion_imag
_atom_type_scat_source
C C 0.0033 0.0016 'International Tables Vol C Tables 4.2.6.8 and 6.1.1.4'
H H 0.0000 0.0000 'International Tables Vol C Tables 4.2.6.8 and 6.1.1.4'
K K 0.2009 0.2494 'International Tables Vol C Tables 4.2.6.8 and 6.1.1.4'
Mg Mg 0.0486 0.0363 'International Tables Vol C Tables 4.2.6.8 and 6.1.1.4'
N N 0.0061 0.0033 'International Tables Vol C Tables 4.2.6.8 and 6.1.1.4'
O O 0.0106 0.0060 'International Tables Vol C Tables 4.2.6.8 and 6.1.1.4'
S S 0.1246 0.1234 'International Tables Vol C Tables 4.2.6.8 and 6.1.1.4'

loop_
_geom_angle_atom_site_label_1
_geom_angle_atom_site_label_2
_geom_angle_atom_site_label_3
_geom_angle
_geom_angle_site_symmetry_1
_geom_angle_site_symmetry_3
_geom_angle_publ_flag
S1A K1 C7 87.73(13) 1_545 . ?
S1A K1 C9 116.46(15) 1_545 . ?
S1A K1 C10 134.53(13) 1_545 . ?
C7 K1 S1 71.16(10) . 1_545 ?
C7 K1 C10 48.73(12) . . ?
C7 K1 C18 162.50(13) . 1_545 ?
C7 K1 C19 147.30(13) . 1_545 ?
C8 K1 S1 79.66(11) . 1_545 ?
C8 K1 S1A 91.83(15) . 1_545 ?
C8 K1 C7 24.84(13) . . ?
C8 K1 C9 26.31(13) . . ?
C8 K1 C10 43.49(12) . . ?
C8 K1 C17 158.87(14) . 1_545 ?
C8 K1 C18 137.65(14) . 1_545 ?
C8 K1 C19 127.77(14) . 1_545 ?
C8 K1 C20 131.37(14) . 1_545 ?
C8 K1 C21 148.66(13) . 1_545 ?
C8 K1 C22 173.95(13) . 1_545 ?
C9 K1 S1 105.81(11) . 1_545 ?
C9 K1 C7 43.70(14) . . ?
C9 K1 C10 23.62(11) . . ?
C9 K1 C17 146.26(13) . 1_545 ?
C9 K1 C18 121.17(13) . 1_545 ?
C9 K1 C19 104.27(13) . 1_545 ?
C9 K1 C20 105.07(13) . 1_545 ?
C9 K1 C21 124.54(13) . 1_545 ?
C9 K1 C22 149.48(13) . 1_545 ?
C10 K1 S1 119.53(9) . 1_545 ?
C17 K1 S1 97.97(9) 1_545 1_545 ?
C17 K1 C7 168.77(12) 1_545 . ?
C17 K1 C10 142.37(11) 1_545 . ?
C17 K1 C18 25.18(10) 1_545 1_545 ?
C17 K1 C19 43.78(11) 1_545 1_545 ?
C17 K1 C20 51.88(11) 1_545 1_545 ?
C18 K1 S1 112.88(9) 1_545 1_545 ?
C18 K1 C10 122.59(11) 1_545 . ?
C18 K1 C19 24.42(10) 1_545 1_545 ?
C19 K1 S1 137.27(10) 1_545 1_545 ?
C19 K1 C10 99.73(11) 1_545 . ?
C20 K1 S1 148.68(10) 1_545 1_545 ?
C20 K1 C7 138.23(12) 1_545 . ?
C20 K1 C10 91.31(11) 1_545 . ?
C20 K1 C18 43.76(11) 1_545 1_545 ?
C20 K1 C19 24.59(12) 1_545 1_545 ?
C21 K1 S1 128.32(10) 1_545 1_545 ?
C21 K1 C7 140.33(13) 1_545 . ?
C21 K1 C10 105.17(11) 1_545 . ?
C21 K1 C17 45.07(11) 1_545 1_545 ?
C21 K1 C18 51.50(12) 1_545 1_545 ?
C21 K1 C19 43.60(13) 1_545 1_545 ?
C21 K1 C20 25.05(12) 1_545 1_545 ?
C22 K1 S1 104.68(9) 1_545 1_545 ?
C22 K1 C7 152.46(14) 1_545 . ?
C22 K1 C10 130.82(11) 1_545 . ?
C22 K1 C17 25.94(11) 1_545 1_545 ?
C22 K1 C18 44.79(12) 1_545 1_545 ?
C22 K1 C19 51.44(12) 1_545 1_545 ?
C22 K1 C20 44.79(12) 1_545 1_545 ?
C22 K1 C21 25.72(11) 1_545 1_545 ?
C29 S1 K1 77.1(3) . 1_565 ?
C29 S1 C32 96.5(4) . . ?
C32 S1 K1 103.0(2) . 1_565 ?
Mg1 S1A K1 100.13(19) . 1_565 ?
C32A S1A Mg1 103.7(6) . . ?
S1A Mg1 C1 139.69(19) . . ?
S1A Mg1 C2 155.74(19) . . ?
O1 Mg1 K1 113.08(12) . 1_565 ?
O1 Mg1 S1A 100.8(2) . . ?
O1 Mg1 C1 102.90(15) . . ?
O1 Mg1 C2 103.21(16) . . ?
O1 Mg1 C29 108.9(3) . . ?
N1 Mg1 K1 67.48(10) . 1_565 ?
N1 Mg1 S1A 111.90(19) . . ?
N1 Mg1 O1 104.81(16) . . ?
N1 Mg1 N2 87.24(14) . . ?
N1 Mg1 C1 29.99(13) . . ?
N1 Mg1 C2 58.46(13) . . ?
N1 Mg1 C29 120.9(3) . . ?
N2 Mg1 K1 136.82(11) . 1_565 ?
N2 Mg1 S1A 140.95(18) . . ?
N2 Mg1 O1 106.80(16) . . ?
N2 Mg1 C1 58.63(13) . . ?
N2 Mg1 C2 30.30(12) . . ?
N2 Mg1 C29 125.2(3) . . ?
C1 Mg1 K1 95.95(9) . 1_565 ?
C1 Mg1 C2 28.78(12) . . ?
C2 Mg1 K1 120.54(9) . 1_565 ?
C29 Mg1 K1 55.1(3) . 1_565 ?
C29 Mg1 C1 143.4(3) . . ?
C29 Mg1 C2 146.1(2) . . ?
C39 O1 Mg1 132.8(5) . . ?
C39 O1 C40 109.6(5) . . ?
C40 O1 Mg1 117.6(3) . . ?
C1 N1 Mg1 105.5(2) . . ?
C17 N1 Mg1 132.7(3) . . ?
C17 N1 C1 118.9(3) . . ?
C2 N2 Mg1 104.4(2) . . ?
C5 N2 Mg1 135.7(3) . . ?
C5 N2 C2 119.1(3) . . ?
N1 C1 Mg1 44.54(17) . . ?
N1 C1 C4 116.7(3) . . ?
C2 C1 Mg1 76.2(2) . . ?
C2 C1 N1 119.8(3) . . ?
C2 C1 C4 122.7(4) . . ?
C4 C1 Mg1 154.1(3) . . ?
N2 C2 Mg1 45.33(18) . . ?
N2 C2 C3 116.7(3) . . ?
C1 C2 Mg1 75.1(2) . . ?
C1 C2 N2 119.1(4) . . ?
C1 C2 C3 122.7(4) . . ?
C3 C2 Mg1 151.1(3) . . ?
C2 C3 H3A 109.5 . . ?
C2 C3 H3B 109.5 . . ?
C2 C3 H3C 109.5 . . ?
H3A C3 H3B 109.5 . . ?
H3A C3 H3C 109.5 . . ?
H3B C3 H3C 109.5 . . ?
C1 C4 H4A 109.5 . . ?
C1 C4 H4B 109.5 . . ?
C1 C4 H4C 109.5 . . ?
H4A C4 H4B 109.5 . . ?
H4A C4 H4C 109.5 . . ?
H4B C4 H4C 109.5 . . ?
N2 C5 C6 118.5(4) . . ?
N2 C5 C10 124.8(4) . . ?
C10 C5 C6 116.6(4) . . ?
C5 C6 C11 120.9(4) . . ?
C7 C6 C5 120.0(4) . . ?
C7 C6 C11 119.1(4) . . ?
K1 C7 H7 111.6 . . ?
C6 C7 K1 91.8(3) . . ?
C6 C7 H7 118.7 . . ?
C8 C7 K1 67.4(3) . . ?
C8 C7 C6 122.7(5) . . ?
C8 C7 H7 118.7 . . ?
K1 C8 H8 101.3 . . ?
C7 C8 K1 87.8(3) . . ?
C7 C8 H8 120.9 . . ?
C7 C8 C9 118.2(4) . . ?
C9 C8 K1 80.6(3) . . ?
C9 C8 H8 120.9 . . ?
K1 C9 H9 104.5 . . ?
C8 C9 K1 73.1(3) . . ?
C8 C9 H9 119.0 . . ?
C10 C9 K1 92.8(3) . . ?
C10 C9 C8 122.0(5) . . ?
C10 C9 H9 119.0 . . ?
C5 C10 K1 87.6(3) . . ?
C5 C10 C14 122.3(4) . . ?
C9 C10 K1 63.6(3) . . ?
C9 C10 C5 120.4(4) . . ?
C9 C10 C14 116.9(4) . . ?
C14 C10 K1 124.4(3) . . ?
C6 C11 H11 107.6 . . ?
C12 C11 C6 112.0(5) . . ?
C12 C11 H11 107.6 . . ?
C13 C11 C6 112.7(6) . . ?
C13 C11 H11 107.6 . . ?
C13 C11 C12 109.1(6) . . ?
C11 C12 H12A 109.5 . . ?
C11 C12 H12B 109.5 . . ?
C11 C12 H12C 109.5 . . ?
H12A C12 H12B 109.5 . . ?
H12A C12 H12C 109.5 . . ?
H12B C12 H12C 109.5 . . ?
C11 C13 H13A 109.5 . . ?
C11 C13 H13B 109.5 . . ?
C11 C13 H13C 109.5 . . ?
H13A C13 H13B 109.5 . . ?
H13A C13 H13C 109.5 . . ?
H13B C13 H13C 109.5 . . ?
C10 C14 H14 107.9 . . ?
C10 C14 C15 109.2(4) . . ?
C10 C14 C16 114.2(4) . . ?
C15 C14 H14 107.9 . . ?
C16 C14 H14 107.9 . . ?
C16 C14 C15 109.5(4) . . ?
C14 C15 H15A 109.5 . . ?
C14 C15 H15B 109.5 . . ?
C14 C15 H15C 109.5 . . ?
H15A C15 H15B 109.5 . . ?
H15A C15 H15C 109.5 . . ?
H15B C15 H15C 109.5 . . ?
C14 C16 H16A 109.5 . . ?
C14 C16 H16B 109.5 . . ?
C14 C16 H16C 109.5 . . ?
H16A C16 H16B 109.5 . . ?
H16A C16 H16C 109.5 . . ?
H16B C16 H16C 109.5 . . ?
N1 C17 K1 113.3(2) . 1_565 ?
N1 C17 C18 122.2(4) . . ?
N1 C17 C22 119.2(4) . . ?
C18 C17 K1 79.5(2) . 1_565 ?
C18 C17 C22 118.5(4) . . ?
C22 C17 K1 73.7(2) . 1_565 ?
C17 C18 K1 75.4(2) . 1_565 ?
C17 C18 C23 121.1(4) . . ?
C19 C18 K1 78.6(2) . 1_565 ?
C19 C18 C17 120.0(4) . . ?
C19 C18 C23 118.9(4) . . ?
C23 C18 K1 114.8(3) . 1_565 ?
K1 C19 H19 119.0 1_565 . ?
C18 C19 K1 77.0(2) . 1_565 ?
C18 C19 H19 119.2 . . ?
C18 C19 C20 121.6(4) . . ?
C20 C19 K1 75.7(3) . 1_565 ?
C20 C19 H19 119.2 . . ?
K1 C20 H20 117.0 1_565 . ?
C19 C20 K1 79.7(3) . 1_565 ?
C19 C20 H20 120.6 . . ?
C21 C20 K1 73.6(3) . 1_565 ?
C21 C20 C19 118.9(4) . . ?
C21 C20 H20 120.6 . . ?
K1 C21 H21 112.8 1_565 . ?
C20 C21 K1 81.4(3) . 1_565 ?
C20 C21 H21 119.2 . . ?
C20 C21 C22 121.6(4) . . ?
C22 C21 K1 76.8(3) . 1_565 ?
C22 C21 H21 119.2 . . ?
C17 C22 K1 80.3(2) . 1_565 ?
C17 C22 C26 120.7(4) . . ?
C21 C22 K1 77.5(3) . 1_565 ?
C21 C22 C17 119.4(4) . . ?
C21 C22 C26 119.9(4) . . ?
C26 C22 K1 111.8(3) . 1_565 ?
C18 C23 H23 107.6 . . ?
C18 C23 C24 112.2(4) . . ?
C18 C23 C25 110.9(4) . . ?
C24 C23 H23 107.6 . . ?
C25 C23 H23 107.6 . . ?
C25 C23 C24 110.8(4) . . ?
C23 C24 H24A 109.5 . . ?
C23 C24 H24B 109.5 . . ?
C23 C24 H24C 109.5 . . ?
H24A C24 H24B 109.5 . . ?
H24A C24 H24C 109.5 . . ?
H24B C24 H24C 109.5 . . ?
C23 C25 H25A 109.5 . . ?
C23 C25 H25B 109.5 . . ?
C23 C25 H25C 109.5 . . ?
H25A C25 H25B 109.5 . . ?
H25A C25 H25C 109.5 . . ?
H25B C25 H25C 109.5 . . ?
C22 C26 H26 107.4 . . ?
C22 C26 C27 113.2(5) . . ?
C22 C26 C28 111.1(4) . . ?
C27 C26 H26 107.4 . . ?
C28 C26 H26 107.4 . . ?
C28 C26 C27 110.2(6) . . ?
C26 C27 H27A 109.5 . . ?
C26 C27 H27B 109.5 . . ?
C26 C27 H27C 109.5 . . ?
H27A C27 H27B 109.5 . . ?
H27A C27 H27C 109.5 . . ?
H27B C27 H27C 109.5 . . ?
K1 C28 H28A 55.7 1_565 . ?
K1 C28 H28B 156.5 1_565 . ?
K1 C28 H28C 65.6 1_565 . ?
C26 C28 K1 93.4(3) . 1_565 ?
C26 C28 H28A 109.5 . . ?
C26 C28 H28B 109.5 . . ?
C26 C28 H28C 109.5 . . ?
H28A C28 H28B 109.5 . . ?
H28A C28 H28C 109.5 . . ?
H28B C28 H28C 109.5 . . ?
S1 C29 K1 75.1(3) . 1_565 ?
S1 C29 Mg1 132.3(5) . . ?
Mg1 C29 K1 95.3(3) . 1_565 ?
C30 C29 K1 107.3(7) . 1_565 ?
C30 C29 S1 106.7(6) . . ?
C30 C29 Mg1 120.6(6) . . ?
C29 C30 H30 122.3 . . ?
C31 C30 C29 115.4(8) . . ?
C31 C30 H30 122.3 . . ?
C34 C33 H33 120.0 . . ?
C34 C33 C32 120.0 . . ?
C32 C33 H33 120.0 . . ?
C33 C34 H34 120.0 . . ?
C33 C34 C35 120.0 . . ?
C35 C34 H34 120.0 . . ?
C34 C35 H35 120.0 . . ?
C36 C35 C34 120.0 . . ?
C36 C35 H35 120.0 . . ?
C35 C36 H36 120.0 . . ?
C35 C36 C31 120.0 . . ?
C31 C36 H36 120.0 . . ?
C36 C31 C30 128.4(6) . . ?
C32 C31 C30 111.6(6) . . ?
C32 C31 C36 120.0 . . ?
C33 C32 S1 130.3(4) . . ?
C31 C32 S1 109.7(4) . . ?
C31 C32 C33 120.0 . . ?
C34A C33A H33A 120.0 . . ?
C34A C33A C32A 120.0 . . ?
C32A C33A H33A 120.0 . . ?
C33A C34A H34A 120.0 . . ?
C35A C34A C33A 120.0 . . ?
C35A C34A H34A 120.0 . . ?
C34A C35A H35A 120.0 . . ?
C36A C35A C34A 120.0 . . ?
C36A C35A H35A 120.0 . . ?
C35A C36A H36A 120.0 . . ?
C35A C36A C31A 120.0 . . ?
C31A C36A H36A 120.0 . . ?
C32A C31A C36A 120.0 . . ?
C33A C32A S1A 122.4(10) . . ?
C31A C32A S1A 117.5(10) . . ?
C31A C32A C33A 120.0 . . ?
H37A C37 H37B 109.4 . . ?
C38 C37 H37A 111.6 . . ?
C38 C37 H37B 111.6 . . ?
C40 C37 H37A 111.6 . . ?
C40 C37 H37B 111.6 . . ?
C40 C37 C38 101.1(6) . . ?
C37 C38 H38A 110.7 . . ?
C37 C38 H38B 110.7 . . ?
H38A C38 H38B 108.8 . . ?
C39 C38 C37 105.0(6) . . ?
C39 C38 H38A 110.7 . . ?
C39 C38 H38B 110.7 . . ?
O1 C39 C38 103.2(6) . . ?
O1 C39 H39A 111.1 . . ?
O1 C39 H39B 111.1 . . ?
C38 C39 H39A 111.1 . . ?
C38 C39 H39B 111.1 . . ?
H39A C39 H39B 109.1 . . ?
O1 C40 H40A 110.4 . . ?
O1 C40 H40B 110.4 . . ?
C37 C40 O1 106.4(6) . . ?
C37 C40 H40A 110.4 . . ?
C37 C40 H40B 110.4 . . ?
H40A C40 H40B 108.6 . . ?

loop_
_geom_bond_atom_site_label_1
_geom_bond_atom_site_label_2
_geom_bond_distance
_geom_bond_site_symmetry_2
_geom_bond_publ_flag
K1 S1 3.501(2) 1_545 ?
K1 S1A 3.046(7) 1_545 ?
K1 C7 3.241(5) . ?
K1 C8 2.994(5) . ?
K1 C9 3.087(5) . ?
K1 C10 3.442(5) . ?
K1 C17 3.199(4) 1_545 ?
K1 C18 3.251(4) 1_545 ?
K1 C19 3.270(4) 1_545 ?
K1 C20 3.220(5) 1_545 ?
K1 C21 3.124(5) 1_545 ?
K1 C22 3.115(4) 1_545 ?
S1 C29 1.691(7) . ?
S1 C32 1.732(5) . ?
S1A Mg1 2.524(6) . ?
S1A C32A 1.775(10) . ?
Mg1 O1 2.054(4) . ?
Mg1 N1 1.984(3) . ?
Mg1 N2 2.011(4) . ?
Mg1 C1 2.726(4) . ?
Mg1 C2 2.739(4) . ?
Mg1 C29 2.122(8) . ?
O1 C39 1.442(7) . ?
O1 C40 1.480(8) . ?
N1 C1 1.413(5) . ?
N1 C17 1.407(5) . ?
N2 C2 1.427(5) . ?
N2 C5 1.397(5) . ?
C1 C2 1.358(6) . ?
C1 C4 1.509(6) . ?
C2 C3 1.500(6) . ?
C3 H3A 0.9800 . ?
C3 H3B 0.9800 . ?
C3 H3C 0.9800 . ?
C4 H4A 0.9800 . ?
C4 H4B 0.9800 . ?
C4 H4C 0.9800 . ?
C5 C6 1.435(6) . ?
C5 C10 1.422(6) . ?
C6 C7 1.381(6) . ?
C6 C11 1.510(7) . ?
C7 H7 0.9500 . ?
C7 C8 1.362(7) . ?
C8 H8 0.9500 . ?
C8 C9 1.387(7) . ?
C9 H9 0.9500 . ?
C9 C10 1.381(6) . ?
C10 C14 1.514(6) . ?
C11 H11 1.0000 . ?
C11 C12 1.498(10) . ?
C11 C13 1.498(10) . ?
C12 H12A 0.9800 . ?
C12 H12B 0.9800 . ?
C12 H12C 0.9800 . ?
C13 H13A 0.9800 . ?
C13 H13B 0.9800 . ?
C13 H13C 0.9800 . ?
C14 H14 1.0000 . ?
C14 C15 1.532(7) . ?
C14 C16 1.524(7) . ?
C15 H15A 0.9800 . ?
C15 H15B 0.9800 . ?
C15 H15C 0.9800 . ?
C16 H16A 0.9800 . ?
C16 H16B 0.9800 . ?
C16 H16C 0.9800 . ?
C17 C18 1.407(6) . ?
C17 C22 1.420(6) . ?
C18 C19 1.380(6) . ?
C18 C23 1.512(6) . ?
C19 H19 0.9500 . ?
C19 C20 1.383(7) . ?
C20 H20 0.9500 . ?
C20 C21 1.379(7) . ?
C21 H21 0.9500 . ?
C21 C22 1.388(6) . ?
C22 C26 1.505(7) . ?
C23 H23 1.0000 . ?
C23 C24 1.529(7) . ?
C23 C25 1.529(7) . ?
C24 H24A 0.9800 . ?
C24 H24B 0.9800 . ?
C24 H24C 0.9800 . ?
C25 H25A 0.9800 . ?
C25 H25B 0.9800 . ?
C25 H25C 0.9800 . ?
C26 H26 1.0000 . ?
C26 C27 1.521(8) . ?
C26 C28 1.518(9) . ?
C27 H27A 0.9800 . ?
C27 H27B 0.9800 . ?
C27 H27C 0.9800 . ?
C28 H28A 0.9800 . ?
C28 H28B 0.9800 . ?
C28 H28C 0.9800 . ?
C29 C30 1.440(11) . ?
C30 H30 0.9500 . ?
C30 C31 1.427(9) . ?
C33 H33 0.9500 . ?
C33 C34 1.3900 . ?
C33 C32 1.3900 . ?
C34 H34 0.9500 . ?
C34 C35 1.3900 . ?
C35 H35 0.9500 . ?
C35 C36 1.3900 . ?
C36 H36 0.9500 . ?
C36 C31 1.3900 . ?
C31 C32 1.3900 . ?
C33A H33A 0.9500 . ?
C33A C34A 1.3900 . ?
C33A C32A 1.3900 . ?
C34A H34A 0.9500 . ?
C34A C35A 1.3900 . ?
C35A H35A 0.9500 . ?
C35A C36A 1.3900 . ?
C36A H36A 0.9500 . ?
C36A C31A 1.3900 . ?
C31A C32A 1.3900 . ?
C37 H37A 0.9900 . ?
C37 H37B 0.9900 . ?
C37 C38 1.513(11) . ?
C37 C40 1.479(8) . ?
C38 H38A 0.9900 . ?
C38 H38B 0.9900 . ?
C38 C39 1.506(10) . ?
C39 H39A 0.9900 . ?
C39 H39B 0.9900 . ?
C40 H40A 0.9900 . ?
C40 H40B 0.9900 . ?

loop_
_geom_torsion_atom_site_label_1
_geom_torsion_atom_site_label_2
_geom_torsion_atom_site_label_3
_geom_torsion_atom_site_label_4
_geom_torsion
_geom_torsion_site_symmetry_1
_geom_torsion_site_symmetry_2
_geom_torsion_site_symmetry_3
_geom_torsion_site_symmetry_4
_geom_torsion_publ_flag
K1 S1 C29 Mg1 -83.6(6) 1_565 . . . ?
K1 S1 C29 C30 104.0(7) 1_565 . . . ?
K1 S1 C32 C33 101.6(5) 1_565 . . . ?
K1 S1 C32 C31 -80.4(3) 1_565 . . . ?
K1 S1A C32A C33A -92.1(11) 1_565 . . . ?
K1 S1A C32A C31A 91.6(11) 1_565 . . . ?
K1 C7 C8 C9 78.1(4) . . . . ?
K1 C8 C9 C10 82.5(4) . . . . ?
K1 C9 C10 C5 69.7(4) . . . . ?
K1 C9 C10 C14 -117.1(4) . . . . ?
K1 C10 C14 C15 -142.8(3) . . . . ?
K1 C10 C14 C16 -19.8(5) . . . . ?
K1 C17 C18 C19 -67.2(4) 1_565 . . . ?
K1 C17 C18 C23 110.4(4) 1_565 . . . ?
K1 C17 C22 C21 69.6(4) 1_565 . . . ?
K1 C17 C22 C26 -109.8(4) 1_565 . . . ?
K1 C18 C19 C20 -63.9(4) 1_565 . . . ?
K1 C18 C23 C24 -159.6(3) 1_565 . . . ?
K1 C18 C23 C25 -35.1(5) 1_565 . . . ?
K1 C19 C20 C21 -64.6(4) 1_565 . . . ?
K1 C20 C21 C22 -68.6(4) 1_565 . . . ?
K1 C21 C22 C17 -71.2(4) 1_565 . . . ?
K1 C21 C22 C26 108.2(4) 1_565 . . . ?
K1 C22 C26 C27 129.3(5) 1_565 . . . ?
K1 C22 C26 C28 4.7(5) 1_565 . . . ?
K1 C29 C30 C31 77.7(9) 1_565 . . . ?
S1 C29 C30 C31 -1.5(11) . . . . ?
Mg1 S1A C32A C33A 13.5(12) . . . . ?
Mg1 S1A C32A C31A -162.8(10) . . . . ?
Mg1 O1 C39 C38 168.6(4) . . . . ?
Mg1 O1 C40 C37 167.7(4) . . . . ?
Mg1 N1 C1 C2 -12.7(4) . . . . ?
Mg1 N1 C1 C4 157.5(3) . . . . ?
Mg1 N1 C17 K1 -1.2(5) . . . 1_565 ?
Mg1 N1 C17 C18 90.8(5) . . . . ?
Mg1 N1 C17 C22 -85.0(5) . . . . ?
Mg1 N2 C2 C1 15.0(4) . . . . ?
Mg1 N2 C2 C3 -151.7(3) . . . . ?
Mg1 N2 C5 C6 56.8(6) . . . . ?
Mg1 N2 C5 C10 -119.9(4) . . . . ?
Mg1 C1 C2 N2 -11.0(3) . . . . ?
Mg1 C1 C2 C3 154.9(4) . . . . ?
Mg1 C29 C30 C31 -175.0(7) . . . . ?
N1 C1 C2 Mg1 9.2(3) . . . . ?
N1 C1 C2 N2 -1.9(6) . . . . ?
N1 C1 C2 C3 164.0(4) . . . . ?
N1 C17 C18 K1 -111.1(3) . . . 1_565 ?
N1 C17 C18 C19 -178.3(4) . . . . ?
N1 C17 C18 C23 -0.6(6) . . . . ?
N1 C17 C22 K1 108.0(3) . . . 1_565 ?
N1 C17 C22 C21 177.7(4) . . . . ?
N1 C17 C22 C26 -1.7(6) . . . . ?
N2 C5 C6 C7 -178.0(4) . . . . ?
N2 C5 C6 C11 3.4(7) . . . . ?
N2 C5 C10 K1 -123.6(4) . . . . ?
N2 C5 C10 C9 179.1(4) . . . . ?
N2 C5 C10 C14 6.3(7) . . . . ?
C1 N1 C17 K1 -158.7(3) . . . 1_565 ?
C1 N1 C17 C18 -66.6(5) . . . . ?
C1 N1 C17 C22 117.5(4) . . . . ?
C2 N2 C5 C6 -135.0(4) . . . . ?
C2 N2 C5 C10 48.2(6) . . . . ?
C4 C1 C2 Mg1 -160.5(4) . . . . ?
C4 C1 C2 N2 -171.5(4) . . . . ?
C4 C1 C2 C3 -5.6(6) . . . . ?
C5 N2 C2 Mg1 -171.5(4) . . . . ?
C5 N2 C2 C1 -156.4(4) . . . . ?
C5 N2 C2 C3 36.9(5) . . . . ?
C5 C6 C7 K1 -64.9(4) . . . . ?
C5 C6 C7 C8 -0.8(8) . . . . ?
C5 C6 C11 C12 116.6(6) . . . . ?
C5 C6 C11 C13 -120.0(7) . . . . ?
C5 C10 C14 C15 105.4(5) . . . . ?
C5 C10 C14 C16 -131.6(5) . . . . ?
C6 C5 C10 K1 59.6(4) . . . . ?
C6 C5 C10 C9 2.4(6) . . . . ?
C6 C5 C10 C14 -170.5(4) . . . . ?
C6 C7 C8 K1 -76.8(5) . . . . ?
C6 C7 C8 C9 1.3(8) . . . . ?
C7 C6 C11 C12 -62.0(8) . . . . ?
C7 C6 C11 C13 61.4(8) . . . . ?
C7 C8 C9 K1 -82.3(4) . . . . ?
C7 C8 C9 C10 0.2(8) . . . . ?
C8 C9 C10 K1 -71.7(4) . . . . ?
C8 C9 C10 C5 -2.0(7) . . . . ?
C8 C9 C10 C14 171.2(5) . . . . ?
C9 C10 C14 C15 -67.7(6) . . . . ?
C9 C10 C14 C16 55.3(6) . . . . ?
C10 C5 C6 C7 -1.0(7) . . . . ?
C10 C5 C6 C11 -179.7(5) . . . . ?
C11 C6 C7 K1 113.8(5) . . . . ?
C11 C6 C7 C8 177.9(5) . . . . ?
C17 N1 C1 Mg1 163.0(4) . . . . ?
C17 N1 C1 C2 150.3(4) . . . . ?
C17 N1 C1 C4 -39.4(5) . . . . ?
C17 C18 C19 K1 65.5(3) . . . 1_565 ?
C17 C18 C19 C20 1.6(6) . . . . ?
C17 C18 C23 C24 113.1(5) . . . . ?
C17 C18 C23 C25 -122.4(5) . . . . ?
C17 C22 C26 C27 -139.1(5) . . . . ?
C17 C22 C26 C28 96.3(5) . . . . ?
C18 C17 C22 K1 -68.0(3) . . . 1_565 ?
C18 C17 C22 C21 1.6(6) . . . . ?
C18 C17 C22 C26 -177.7(4) . . . . ?
C18 C19 C20 K1 64.6(4) . . . 1_565 ?
C18 C19 C20 C21 -0.1(7) . . . . ?
C19 C18 C23 C24 -69.2(5) . . . . ?
C19 C18 C23 C25 55.2(5) . . . . ?
C19 C20 C21 K1 68.0(4) . . . 1_565 ?
C19 C20 C21 C22 -0.7(7) . . . . ?
C20 C21 C22 K1 71.0(4) . . . 1_565 ?
C20 C21 C22 C17 -0.1(7) . . . . ?
C20 C21 C22 C26 179.2(4) . . . . ?
C21 C22 C26 C27 41.5(7) . . . . ?
C21 C22 C26 C28 -83.1(6) . . . . ?
C22 C17 C18 K1 64.8(3) . . . 1_565 ?
C22 C17 C18 C19 -2.4(6) . . . . ?
C22 C17 C18 C23 175.3(4) . . . . ?
C22 C26 C28 K1 -3.8(4) . . . 1_565 ?
C23 C18 C19 K1 -112.2(4) . . . 1_565 ?
C23 C18 C19 C20 -176.1(4) . . . . ?
C27 C26 C28 K1 -130.1(4) . . . 1_565 ?
C29 S1 C32 C33 179.8(5) . . . . ?
C29 S1 C32 C31 -2.2(4) . . . . ?
C29 C30 C31 C36 179.8(6) . . . . ?
C29 C30 C31 C32 0.0(11) . . . . ?
C30 C31 C32 S1 1.6(7) . . . . ?
C30 C31 C32 C33 179.9(7) . . . . ?
C33 C34 C35 C36 0.0 . . . . ?
C34 C33 C32 S1 177.9(5) . . . . ?
C34 C33 C32 C31 0.0 . . . . ?
C34 C35 C36 C31 0.0 . . . . ?
C35 C36 C31 C30 -179.8(9) . . . . ?
C35 C36 C31 C32 0.0 . . . . ?
C36 C31 C32 S1 -178.3(4) . . . . ?
C36 C31 C32 C33 0.0 . . . . ?
C32 S1 C29 K1 -101.9(2) . . . 1_565 ?
C32 S1 C29 Mg1 174.5(6) . . . . ?
C32 S1 C29 C30 2.1(7) . . . . ?
C32 C33 C34 C35 0.0 . . . . ?
C33A C34A C35A C36A 0.0 . . . . ?
C34A C33A C32A S1A -176.3(14) . . . . ?
C34A C33A C32A C31A 0.0 . . . . ?
C34A C35A C36A C31A 0.0 . . . . ?
C35A C36A C31A C32A 0.0 . . . . ?
C36A C31A C32A S1A 176.4(13) . . . . ?
C36A C31A C32A C33A 0.0 . . . . ?
C32A C33A C34A C35A 0.0 . . . . ?
C37 C38 C39 O1 32.6(7) . . . . ?
C38 C37 C40 O1 29.6(7) . . . . ?
C39 O1 C40 C37 -10.3(7) . . . . ?
C40 O1 C39 C38 -13.8(6) . . . . ?
C40 C37 C38 C39 -38.5(7) . . . . ?
